data_7221710
loop_
_publ_author_name
'Nath, Mahendra'
'Singh, Dileep Kumar'

_publ_section_title
;
 Synthesis and photophysical properties of \b-triazole bridged
 porphyrin-coumarin dyads
;
_journal_name_full 'RSC Adv.'
_journal_paper_doi 10.1039/C5RA13955D
_journal_year 2015
_chemical_compound_source Synthetic
_chemical_formula_moiety 'C62 H52 Cl9 N7 O7 Zn'
_chemical_formula_sum 'C62 H52 Cl9 N7 O7 Zn'
_chemical_formula_weight 1391.53
_chemical_melting_point 536.0(10)
_chemical_name_systematic
'Zinc (II) 7-[1-(5,10,15,20-tetraphenylporphyrin-2-yl)-1H-[1,2,3]triazol-4-yl-methoxy]-chromen-2-one'
_space_group_IT_number 14
_symmetry_cell_setting monoclinic
_symmetry_space_group_name_Hall '-P 2yn'
_symmetry_space_group_name_H-M 'P 1 21/n 1'
_atom_sites_solution_hydrogens geom
_atom_sites_solution_primary direct
_atom_sites_solution_secondary difmap
_audit_creation_method SHELXL-97
_audit_update_record
;
2015-06-11 deposited with the CCDC.
2015-07-31 downloaded from the CCDC.
;
_cell_angle_alpha 90.000(5)
_cell_angle_beta 102.957(5)
_cell_angle_gamma 90.000(5)
_cell_formula_units_Z 4
_cell_length_a 16.046(5)
_cell_length_b 23.614(5)
_cell_length_c 16.271(5)
_cell_measurement_reflns_used 14362
_cell_measurement_temperature 150(2)
_cell_measurement_theta_max 24.1620
_cell_measurement_theta_min 3.1030
_cell_volume 6008(3)
_computing_cell_refinement 'CrysAlisPro, Oxford Diffraction Ltd.'
_computing_data_collection 'CrysAlisPro, Oxford Diffraction Ltd.'
_computing_data_reduction 'CrysAlisPro, Oxford Diffraction Ltd.'
_computing_molecular_graphics ORTEP
_computing_publication_material 'WINGX V1.80.01'
_computing_structure_refinement 'SHELXL-97 (Sheldrick, 1997)'
_computing_structure_solution SIR-92
_diffrn_ambient_temperature 150(2)
_diffrn_detector_area_resol_mean 15.9853
_diffrn_measured_fraction_theta_full 0.999
_diffrn_measured_fraction_theta_max 0.999
_diffrn_measurement_device_type 'Sapphire-3 CCD detector'
_diffrn_measurement_method 'OMEGA SCAN'
_diffrn_radiation_monochromator graphite
_diffrn_radiation_source 'fine-focus sealed tube'
_diffrn_radiation_type MoK\a
_diffrn_radiation_wavelength 0.71073
_diffrn_reflns_av_R_equivalents 0.0830
_diffrn_reflns_av_sigmaI/netI 0.0626
_diffrn_reflns_limit_h_max 20
_diffrn_reflns_limit_h_min -20
_diffrn_reflns_limit_k_max 29
_diffrn_reflns_limit_k_min -29
_diffrn_reflns_limit_l_max 20
_diffrn_reflns_limit_l_min -20
_diffrn_reflns_number 87671
_diffrn_reflns_theta_full 26.37
_diffrn_reflns_theta_max 26.37
_diffrn_reflns_theta_min 2.89
_exptl_absorpt_coefficient_mu 0.870
_exptl_absorpt_correction_T_max 0.8805
_exptl_absorpt_correction_T_min 0.8118
_exptl_absorpt_correction_type multi-scan
_exptl_absorpt_process_details 'CrysAlisPro, Agilent Technologies'
_exptl_crystal_colour 'reddish brown'
_exptl_crystal_density_diffrn 1.538
_exptl_crystal_density_method 'not measured'
_exptl_crystal_description orthorhombic
_exptl_crystal_F_000 2848
_exptl_crystal_recrystallization_method 'Re-crystallisation from solvent: Chloroform and methanol'
_exptl_crystal_size_max 0.25
_exptl_crystal_size_mid 0.20
_exptl_crystal_size_min 0.15
_refine_diff_density_max 1.308
_refine_diff_density_min -1.154
_refine_diff_density_rms 0.122
_refine_ls_extinction_method none
_refine_ls_goodness_of_fit_ref 1.105
_refine_ls_hydrogen_treatment mixed
_refine_ls_matrix_type full
_refine_ls_number_parameters 795
_refine_ls_number_reflns 12264
_refine_ls_number_restraints 0
_refine_ls_restrained_S_all 1.105
_refine_ls_R_factor_all 0.1311
_refine_ls_R_factor_gt 0.1020
_refine_ls_shift/su_max 9.192
_refine_ls_shift/su_mean 0.028
_refine_ls_structure_factor_coef Fsqd
_refine_ls_weighting_details 'calc w=1/[\s^2^(Fo^2^)+(0.1207P)^2^+25.8019P] where P=(Fo^2^+2Fc^2^)/3'
_refine_ls_weighting_scheme calc
_refine_ls_wR_factor_gt 0.2525
_refine_ls_wR_factor_ref 0.2711
_reflns_number_gt 9281
_reflns_number_total 12264
_reflns_threshold_expression >2sigma(I)
_cod_data_source_file c5ra13955d2.cif
_cod_data_source_block shelx
_cod_depositor_comments
;
The following automatic conversions were performed:

'_chemical_melting_point' value '535-537' was changed to '536.0(10)'
- the average value was taken and precision was estimated.

Automatic conversion script
Id: cif_fix_values 3271 2015-04-21 07:52:19Z andrius 
;
_cod_database_code 7221710

loop_
_symmetry_equiv_pos_as_xyz
'x, y, z'
'-x+1/2, y+1/2, -z+1/2'
'-x, -y, -z'
'x-1/2, -y-1/2, z-1/2'

loop_
_atom_site_label
_atom_site_type_symbol
_atom_site_fract_x
_atom_site_fract_y
_atom_site_fract_z
_atom_site_U_iso_or_equiv
_atom_site_adp_type
_atom_site_occupancy
_atom_site_symmetry_multiplicity
_atom_site_calc_flag
_atom_site_refinement_flags
Zn1 Zn 0.19022(4) 0.18507(2) 0.07108(4) 0.02193(19) Uani 1 1 d .
Cl8 Cl -0.13305(15) 0.24410(10) 0.19041(14) 0.0629(6) Uani 1 1 d .
Cl2 Cl -0.31469(16) 0.36992(11) -0.03886(16) 0.0733(7) Uani 1 1 d .
Cl1 Cl -0.18369(18) 0.38777(12) 0.11012(17) 0.0849(8) Uani 1 1 d .
Cl3 Cl -0.2995(2) 0.47883(12) 0.04406(18) 0.0870(9) Uani 1 1 d .
Cl7 Cl -0.1363(3) 0.13661(15) 0.1063(3) 0.1253(14) Uani 1 1 d .
Cl9 Cl -0.1461(3) 0.23884(19) 0.0123(2) 0.1323(16) Uani 1 1 d .
Cl4 Cl -0.3553(3) 0.29256(18) 0.2194(4) 0.1542(19) Uani 1 1 d .
Cl6 Cl -0.3568(2) 0.18329(13) 0.1486(2) 0.1039(10) Uani 1 1 d .
O1 O 0.1401(3) -0.21976(16) 0.1924(3) 0.0336(10) Uani 1 1 d .
Cl5 Cl -0.4542(2) 0.2691(3) 0.0520(4) 0.190(3) Uani 1 1 d .
O2 O 0.1842(3) -0.41332(18) 0.1711(4) 0.0478(13) Uani 1 1 d .
N5 N 0.1262(3) -0.04835(19) 0.1022(3) 0.0256(10) Uani 1 1 d .
O4 O 0.0712(3) 0.20105(19) -0.0135(3) 0.0442(13) Uani 1 1 d .
N1 N 0.1905(3) 0.09703(18) 0.0658(3) 0.0226(10) Uani 1 1 d .
N4 N 0.1410(3) 0.17973(18) 0.1768(3) 0.0229(10) Uani 1 1 d .
N6 N 0.0615(3) -0.0750(2) 0.0483(3) 0.0294(11) Uani 1 1 d .
N7 N 0.0466(3) -0.1216(2) 0.0871(3) 0.0305(11) Uani 1 1 d .
C2 C 0.1585(4) 0.0042(2) 0.0778(4) 0.0238(12) Uani 1 1 d .
C9 C 0.1398(4) 0.2819(2) 0.2107(4) 0.0264(12) Uani 1 1 d .
C14 C 0.2965(4) 0.2912(2) -0.0118(4) 0.0306(13) Uani 1 1 d .
C19 C 0.2764(4) 0.0857(2) -0.0428(4) 0.0259(12) Uani 1 1 d .
C27 C 0.1098(4) 0.3245(2) 0.2663(4) 0.0278(13) Uani 1 1 d .
O3 O 0.2015(4) -0.5038(2) 0.1479(5) 0.078(2) Uani 1 1 d .
N2 N 0.2699(3) 0.18779(18) -0.0120(3) 0.0269(11) Uani 1 1 d .
C40 C 0.2908(4) 0.0408(3) -0.1787(4) 0.0320(14) Uani 1 1 d .
H40 H 0.2508 0.0675 -0.2081 0.038 Uiso 1 1 calc R
C18 C 0.2981(4) 0.1426(2) -0.0514(4) 0.0282(13) Uani 1 1 d .
C46 C 0.1008(4) -0.1248(2) 0.1636(4) 0.0273(13) Uani 1 1 d .
C8 C 0.1214(4) 0.2244(2) 0.2230(4) 0.0253(12) Uani 1 1 d .
N3 N 0.2165(3) 0.27008(18) 0.0975(3) 0.0231(10) Uani 1 1 d .
C15 C 0.3066(4) 0.2355(2) -0.0375(4) 0.0299(13) Uani 1 1 d .
C39 C 0.3137(4) 0.0423(2) -0.0925(4) 0.0262(12) Uani 1 1 d .
C11 C 0.1997(4) 0.3614(2) 0.1388(4) 0.0304(14) Uani 1 1 d .
H11 H 0.1825 0.3926 0.1680 0.036 Uiso 1 1 calc R
C17 C 0.3539(4) 0.1630(3) -0.1036(4) 0.0359(15) Uani 1 1 d .
H17 H 0.3819 0.1405 -0.1377 0.043 Uiso 1 1 calc R
C47 C 0.0977(4) -0.1728(2) 0.2223(4) 0.0301(13) Uani 1 1 d .
H47A H 0.1273 -0.1626 0.2806 0.036 Uiso 1 1 calc R
H47B H 0.0377 -0.1827 0.2221 0.036 Uiso 1 1 calc R
C41 C 0.3254(4) 0.0005(3) -0.2239(4) 0.0373(15) Uani 1 1 d .
H41 H 0.3091 0.0000 -0.2838 0.045 Uiso 1 1 calc R
C21 C 0.0616(4) 0.0325(2) 0.2109(4) 0.0254(12) Uani 1 1 d .
C10 C 0.1829(4) 0.3021(2) 0.1518(4) 0.0246(12) Uani 1 1 d .
C56 C 0.0968(5) -0.2809(3) 0.2967(4) 0.0405(16) Uani 1 1 d .
H56 H 0.0760 -0.2502 0.3240 0.049 Uiso 1 1 calc R
C16 C 0.3589(5) 0.2194(3) -0.0950(4) 0.0371(16) Uani 1 1 d .
H16 H 0.3910 0.2442 -0.1219 0.045 Uiso 1 1 calc R
C4 C 0.1076(4) 0.0768(2) 0.1726(4) 0.0238(12) Uani 1 1 d .
C3 C 0.1488(3) 0.0608(2) 0.1089(3) 0.0218(11) Uani 1 1 d .
C12 C 0.2437(4) 0.3641(2) 0.0788(4) 0.0311(14) Uani 1 1 d .
H12 H 0.2645 0.3975 0.0579 0.037 Uiso 1 1 calc R
C7 C 0.0742(4) 0.2040(2) 0.2825(4) 0.0311(14) Uani 1 1 d .
H7 H 0.0541 0.2262 0.3228 0.037 Uiso 1 1 calc R
C1 C 0.2037(4) 0.0069(2) 0.0184(4) 0.0271(13) Uani 1 1 d .
H1 H 0.2188 -0.0240 -0.0128 0.033 Uiso 1 1 calc R
C20 C 0.2252(4) 0.0656(2) 0.0109(4) 0.0246(12) Uani 1 1 d .
C22 C -0.0122(4) 0.0074(2) 0.1646(4) 0.0307(13) Uani 1 1 d .
H22 H -0.0349 0.0191 0.1082 0.037 Uiso 1 1 calc R
C44 C 0.3723(4) 0.0027(3) -0.0508(4) 0.0343(14) Uani 1 1 d .
H44 H 0.3892 0.0036 0.0090 0.041 Uiso 1 1 calc R
C33 C 0.3328(5) 0.3376(3) -0.0563(5) 0.0374(16) Uani 1 1 d .
C13 C 0.2539(4) 0.3066(2) 0.0513(4) 0.0275(13) Uani 1 1 d .
C6 C 0.0637(4) 0.1479(2) 0.2708(4) 0.0328(14) Uani 1 1 d .
H6 H 0.0344 0.1232 0.3008 0.039 Uiso 1 1 calc R
C24 C -0.0209(5) -0.0520(2) 0.2828(5) 0.0372(16) Uani 1 1 d .
H24 H -0.0483 -0.0813 0.3068 0.045 Uiso 1 1 calc R
C5 C 0.1052(4) 0.1323(2) 0.2046(4) 0.0250(12) Uani 1 1 d .
C23 C -0.0536(4) -0.0352(3) 0.2005(5) 0.0351(15) Uani 1 1 d .
H23 H -0.1039 -0.0525 0.1684 0.042 Uiso 1 1 calc R
C26 C 0.0920(4) 0.0153(2) 0.2958(4) 0.0299(13) Uani 1 1 d .
H26 H 0.1412 0.0329 0.3296 0.036 Uiso 1 1 calc R
C32 C 0.0391(4) 0.3576(3) 0.2342(4) 0.0332(14) Uani 1 1 d .
H32 H 0.0095 0.3530 0.1771 0.040 Uiso 1 1 calc R
C49 C 0.1624(4) -0.3165(3) 0.1865(4) 0.0351(14) Uani 1 1 d .
H49 H 0.1869 -0.3099 0.1394 0.042 Uiso 1 1 calc R
C42 C 0.3835(5) -0.0387(3) -0.1817(4) 0.0380(16) Uani 1 1 d .
H42 H 0.4074 -0.0661 -0.2126 0.046 Uiso 1 1 calc R
C28 C 0.1527(5) 0.3315(3) 0.3495(4) 0.0387(15) Uani 1 1 d .
H28 H 0.2016 0.3093 0.3725 0.046 Uiso 1 1 calc R
C48 C 0.1326(4) -0.2717(2) 0.2268(4) 0.0317(14) Uani 1 1 d .
C55 C 0.0924(5) -0.3362(3) 0.3253(4) 0.0413(16) Uani 1 1 d .
H55 H 0.0693 -0.3431 0.3732 0.050 Uiso 1 1 calc R
C30 C 0.0529(5) 0.4035(3) 0.3676(5) 0.0426(17) Uani 1 1 d .
H30 H 0.0327 0.4298 0.4027 0.051 Uiso 1 1 calc R
C25 C 0.0501(5) -0.0269(3) 0.3295(4) 0.0367(15) Uani 1 1 d .
H25 H 0.0714 -0.0385 0.3863 0.044 Uiso 1 1 calc R
C29 C 0.1232(5) 0.3717(3) 0.3993(5) 0.0491(19) Uani 1 1 d .
H29 H 0.1529 0.3768 0.4562 0.059 Uiso 1 1 calc R
C34 C 0.2941(5) 0.3471(3) -0.1425(5) 0.0481(18) Uani 1 1 d .
H34 H 0.2474 0.3244 -0.1703 0.058 Uiso 1 1 calc R
C45 C 0.1516(4) -0.0776(2) 0.1739(4) 0.0253(12) Uani 1 1 d .
H45 H 0.1954 -0.0678 0.2215 0.030 Uiso 1 1 calc R
C31 C 0.0109(5) 0.3974(3) 0.2843(5) 0.0410(17) Uani 1 1 d .
H31 H -0.0373 0.4204 0.2614 0.049 Uiso 1 1 calc R
C43 C 0.4065(4) -0.0382(3) -0.0951(4) 0.0377(15) Uani 1 1 d .
H43 H 0.4456 -0.0656 -0.0658 0.045 Uiso 1 1 calc R
C37 C 0.4312(6) 0.4128(3) -0.0636(7) 0.060(2) Uani 1 1 d .
H37 H 0.4790 0.4350 -0.0370 0.072 Uiso 1 1 calc R
C54 C 0.1213(4) -0.3819(3) 0.2845(5) 0.0392(16) Uani 1 1 d .
C50 C 0.1562(4) -0.3702(2) 0.2155(5) 0.0352(15) Uani 1 1 d .
C38 C 0.3994(5) 0.3701(3) -0.0187(5) 0.0458(18) Uani 1 1 d .
H38 H 0.4252 0.3641 0.0392 0.055 Uiso 1 1 calc R
C36 C 0.3917(6) 0.4217(3) -0.1470(6) 0.059(2) Uani 1 1 d .
H36 H 0.4118 0.4510 -0.1776 0.070 Uiso 1 1 calc R
C35 C 0.3252(6) 0.3897(3) -0.1857(6) 0.059(2) Uani 1 1 d .
H35 H 0.2992 0.3964 -0.2433 0.071 Uiso 1 1 calc R
C52 C 0.1450(5) -0.4811(3) 0.2646(6) 0.056(2) Uani 1 1 d .
H52 H 0.1419 -0.5194 0.2816 0.068 Uiso 1 1 calc R
C51 C 0.1779(5) -0.4693(3) 0.1930(6) 0.052(2) Uani 1 1 d .
C53 C 0.1178(5) -0.4401(3) 0.3095(6) 0.051(2) Uani 1 1 d .
H53 H 0.0963 -0.4495 0.3576 0.061 Uiso 1 1 calc R
C59 C -0.2448(6) 0.4199(4) 0.0202(6) 0.063(2) Uani 1 1 d .
H59 H -0.2049 0.4329 -0.0151 0.076 Uiso 1 1 calc R
C60 C -0.1055(6) 0.2067(4) 0.1068(6) 0.062(2) Uani 1 1 d .
H60 H -0.0418 0.2074 0.1162 0.074 Uiso 1 1 calc R
C61 C -0.3615(7) 0.2540(5) 0.1260(9) 0.093(4) Uani 1 1 d .
H61 H -0.3114 0.2641 0.1020 0.112 Uiso 1 1 calc R
O6 O -0.5101(4) 0.1067(5) 0.4920(4) 0.080(3) Uani 1 1 d .
C57 C 0.0575(8) 0.2483(5) -0.0633(9) 0.112(5) Uani 1 1 d .
H57A H -0.0012 0.2478 -0.0975 0.169 Uiso 1 1 calc R
H57B H 0.0979 0.2487 -0.1004 0.169 Uiso 1 1 calc R
H57C H 0.0659 0.2822 -0.0277 0.169 Uiso 1 1 calc R
O5 O 0.0970(8) 0.3919(4) -0.1203(6) 0.122(4) Uani 1 1 d .
C62 C -0.5334(7) 0.0033(4) 0.5875(8) 0.063(3) Uani 1 1 d .
H62A H -0.4755 0.0045 0.5772 0.095 Uiso 1 1 calc R
H62B H -0.5359 0.0271 0.6362 0.095 Uiso 1 1 calc R
H62C H -0.5743 0.0173 0.5376 0.095 Uiso 1 1 calc R
O7 O -0.5488(9) -0.0386(10) 0.5996(8) 0.204(9) Uani 1 1 d .
C58 C 0.0724(8) 0.3368(8) -0.1404(9) 0.122(5) Uani 1 1 d .
H58A H 0.1223 0.3145 -0.1462 0.182 Uiso 1 1 calc R
H58B H 0.0295 0.3361 -0.1938 0.182 Uiso 1 1 calc R
H58C H 0.0480 0.3206 -0.0957 0.182 Uiso 1 1 calc R
HW1 H -0.508(3) 0.146(2) 0.496(3) 0.000(13) Uiso 1 1 d .
HW2 H -0.508(4) 0.078(2) 0.520(4) 0.000(15) Uiso 1 1 d .
HM3 H 0.041(5) 0.178(3) -0.035(5) 0.03(2) Uiso 1 1 d .
HM1 H -0.566(3) -0.062(2) 0.543(3) 0.000(11) Uiso 1 1 d .
HM2 H 0.065(3) 0.406(2) -0.054(3) 0.000(11) Uiso 1 1 d .

loop_
_atom_site_aniso_label
_atom_site_aniso_U_11
_atom_site_aniso_U_22
_atom_site_aniso_U_33
_atom_site_aniso_U_23
_atom_site_aniso_U_13
_atom_site_aniso_U_12
Zn1 0.0314(4) 0.0087(3) 0.0288(4) -0.0005(2) 0.0132(3) -0.0021(3)
Cl8 0.0719(14) 0.0572(13) 0.0608(13) -0.0087(10) 0.0173(11) 0.0087(11)
Cl2 0.0772(16) 0.0613(14) 0.0749(16) -0.0108(12) 0.0037(12) -0.0027(12)
Cl1 0.0869(18) 0.0802(18) 0.0749(17) -0.0119(13) -0.0087(14) 0.0300(14)
Cl3 0.107(2) 0.0676(16) 0.0757(17) -0.0182(13) -0.0013(15) 0.0377(15)
Cl7 0.195(4) 0.074(2) 0.125(3) -0.0331(19) 0.076(3) -0.001(2)
Cl9 0.189(4) 0.145(3) 0.0651(19) 0.023(2) 0.033(2) 0.072(3)
Cl4 0.132(3) 0.091(3) 0.257(6) -0.054(3) 0.079(4) -0.009(2)
Cl6 0.102(2) 0.0702(18) 0.130(3) 0.0158(18) 0.006(2) -0.0031(16)
O1 0.050(3) 0.0102(19) 0.045(3) 0.0055(17) 0.019(2) 0.0013(18)
Cl5 0.084(2) 0.280(7) 0.207(5) 0.161(5) 0.032(3) 0.032(3)
O2 0.047(3) 0.016(2) 0.085(4) 0.006(2) 0.026(3) 0.003(2)
N5 0.032(3) 0.013(2) 0.036(3) 0.000(2) 0.015(2) -0.0013(19)
O4 0.043(3) 0.017(2) 0.061(3) 0.004(2) -0.014(2) -0.010(2)
N1 0.029(2) 0.012(2) 0.030(3) -0.0006(19) 0.014(2) -0.0006(18)
N4 0.029(2) 0.012(2) 0.030(3) 0.0010(18) 0.011(2) -0.0012(18)
N6 0.041(3) 0.013(2) 0.036(3) -0.004(2) 0.010(2) -0.005(2)
N7 0.039(3) 0.012(2) 0.043(3) 0.000(2) 0.015(2) -0.005(2)
C2 0.030(3) 0.011(3) 0.031(3) 0.001(2) 0.008(2) -0.001(2)
C9 0.028(3) 0.014(3) 0.038(3) -0.001(2) 0.009(3) -0.002(2)
C14 0.039(3) 0.016(3) 0.041(4) 0.002(2) 0.017(3) -0.007(2)
C19 0.035(3) 0.015(3) 0.030(3) -0.002(2) 0.013(3) 0.000(2)
C27 0.035(3) 0.011(3) 0.043(4) -0.001(2) 0.022(3) -0.004(2)
O3 0.072(4) 0.019(3) 0.156(7) 0.001(3) 0.054(4) 0.002(3)
N2 0.038(3) 0.009(2) 0.040(3) -0.004(2) 0.021(2) -0.0023(19)
C40 0.035(3) 0.027(3) 0.036(4) 0.001(3) 0.013(3) -0.002(3)
C18 0.039(3) 0.016(3) 0.033(3) 0.000(2) 0.015(3) -0.002(2)
C46 0.031(3) 0.015(3) 0.039(3) -0.001(2) 0.014(3) 0.000(2)
C8 0.031(3) 0.017(3) 0.033(3) -0.001(2) 0.016(3) 0.000(2)
N3 0.031(3) 0.014(2) 0.028(3) -0.0009(18) 0.014(2) -0.0054(19)
C15 0.043(4) 0.017(3) 0.034(3) 0.001(2) 0.018(3) -0.005(2)
C39 0.037(3) 0.015(3) 0.031(3) -0.003(2) 0.019(3) -0.003(2)
C11 0.044(4) 0.012(3) 0.039(3) -0.009(2) 0.018(3) -0.003(2)
C17 0.051(4) 0.018(3) 0.048(4) -0.003(3) 0.029(3) -0.005(3)
C47 0.043(4) 0.009(3) 0.041(4) 0.001(2) 0.016(3) -0.003(2)
C41 0.053(4) 0.031(3) 0.033(3) -0.007(3) 0.022(3) -0.009(3)
C21 0.036(3) 0.009(2) 0.035(3) 0.002(2) 0.016(3) 0.003(2)
C10 0.036(3) 0.012(3) 0.028(3) -0.004(2) 0.012(2) -0.003(2)
C56 0.057(4) 0.031(3) 0.036(4) 0.007(3) 0.013(3) -0.001(3)
C16 0.054(4) 0.018(3) 0.048(4) 0.001(3) 0.031(3) -0.007(3)
C4 0.029(3) 0.012(3) 0.031(3) 0.003(2) 0.010(2) 0.001(2)
C3 0.027(3) 0.011(2) 0.027(3) 0.002(2) 0.006(2) 0.000(2)
C12 0.042(4) 0.012(3) 0.045(4) 0.000(2) 0.021(3) -0.004(2)
C7 0.046(4) 0.014(3) 0.038(3) -0.004(2) 0.019(3) -0.004(3)
C1 0.038(3) 0.009(2) 0.037(3) -0.003(2) 0.015(3) -0.003(2)
C20 0.031(3) 0.012(3) 0.033(3) 0.001(2) 0.011(2) -0.001(2)
C22 0.033(3) 0.022(3) 0.041(4) 0.005(3) 0.015(3) 0.004(2)
C44 0.045(4) 0.025(3) 0.036(4) 0.000(3) 0.016(3) 0.001(3)
C33 0.058(4) 0.014(3) 0.050(4) -0.005(3) 0.032(3) -0.005(3)
C13 0.036(3) 0.013(3) 0.037(3) 0.002(2) 0.015(3) -0.002(2)
C6 0.046(4) 0.015(3) 0.046(4) -0.001(3) 0.028(3) -0.002(3)
C24 0.055(4) 0.014(3) 0.055(4) 0.003(3) 0.039(4) -0.001(3)
C5 0.032(3) 0.017(3) 0.027(3) 0.002(2) 0.008(2) -0.005(2)
C23 0.034(3) 0.020(3) 0.057(4) -0.002(3) 0.022(3) -0.004(3)
C26 0.040(3) 0.018(3) 0.034(3) -0.004(2) 0.013(3) -0.002(2)
C32 0.040(4) 0.024(3) 0.041(4) -0.005(3) 0.019(3) -0.002(3)
C49 0.039(3) 0.022(3) 0.045(4) 0.010(3) 0.011(3) 0.004(3)
C42 0.055(4) 0.023(3) 0.045(4) -0.008(3) 0.030(3) 0.000(3)
C28 0.050(4) 0.029(3) 0.040(4) -0.006(3) 0.015(3) 0.004(3)
C48 0.039(3) 0.016(3) 0.041(4) 0.008(2) 0.011(3) -0.003(2)
C55 0.050(4) 0.037(4) 0.037(4) 0.015(3) 0.010(3) -0.010(3)
C30 0.054(4) 0.029(3) 0.056(5) -0.014(3) 0.036(4) -0.008(3)
C25 0.062(4) 0.020(3) 0.034(4) 0.003(3) 0.021(3) 0.002(3)
C29 0.069(5) 0.043(4) 0.042(4) -0.016(3) 0.026(4) -0.007(4)
C34 0.064(5) 0.031(4) 0.056(5) 0.008(3) 0.027(4) -0.001(3)
C45 0.028(3) 0.014(3) 0.034(3) 0.001(2) 0.008(2) 0.003(2)
C31 0.043(4) 0.022(3) 0.064(5) -0.002(3) 0.025(4) 0.004(3)
C43 0.048(4) 0.023(3) 0.047(4) 0.000(3) 0.022(3) 0.009(3)
C37 0.069(5) 0.031(4) 0.094(7) -0.018(4) 0.052(5) -0.016(4)
C54 0.041(4) 0.023(3) 0.051(4) 0.013(3) 0.004(3) -0.006(3)
C50 0.034(3) 0.012(3) 0.058(4) 0.003(3) 0.007(3) 0.001(2)
C38 0.055(4) 0.033(4) 0.057(5) -0.011(3) 0.030(4) -0.014(3)
C36 0.081(6) 0.026(4) 0.089(7) 0.001(4) 0.061(6) 0.002(4)
C35 0.075(6) 0.040(4) 0.073(6) 0.018(4) 0.040(5) 0.011(4)
C52 0.044(4) 0.019(3) 0.104(7) 0.024(4) 0.011(4) -0.004(3)
C51 0.038(4) 0.016(3) 0.104(7) 0.008(4) 0.020(4) 0.001(3)
C53 0.047(4) 0.032(4) 0.070(5) 0.025(4) 0.004(4) -0.005(3)
C59 0.075(6) 0.062(6) 0.056(5) -0.008(4) 0.018(4) 0.007(5)
C60 0.059(5) 0.070(6) 0.059(5) 0.002(4) 0.020(4) 0.017(4)
C61 0.076(7) 0.064(7) 0.142(11) 0.020(7) 0.031(7) 0.014(6)
O6 0.045(4) 0.147(9) 0.046(4) -0.019(5) 0.008(3) 0.020(5)
C57 0.112(10) 0.069(7) 0.126(11) 0.031(7) -0.038(8) -0.024(7)
O5 0.210(11) 0.089(6) 0.087(6) 0.041(5) 0.075(7) 0.027(7)
C62 0.051(5) 0.052(5) 0.078(8) -0.037(5) -0.003(5) 0.000(4)
O7 0.125(10) 0.42(3) 0.074(7) -0.039(14) 0.048(7) 0.002(15)
C58 0.072(8) 0.185(17) 0.113(11) 0.019(11) 0.030(7) 0.040(10)

loop_
_atom_type_symbol
_atom_type_description
_atom_type_scat_dispersion_real
_atom_type_scat_dispersion_imag
_atom_type_scat_source
C C 0.0033 0.0016 'International Tables Vol C Tables 4.2.6.8 and 6.1.1.4'
H H 0.0000 0.0000 'International Tables Vol C Tables 4.2.6.8 and 6.1.1.4'
N N 0.0061 0.0033 'International Tables Vol C Tables 4.2.6.8 and 6.1.1.4'
O O 0.0106 0.0060 'International Tables Vol C Tables 4.2.6.8 and 6.1.1.4'
Cl Cl 0.1484 0.1585 'International Tables Vol C Tables 4.2.6.8 and 6.1.1.4'
Zn Zn 0.2839 1.4301 'International Tables Vol C Tables 4.2.6.8 and 6.1.1.4'

loop_
_geom_angle_atom_site_label_1
_geom_angle_atom_site_label_2
_geom_angle_atom_site_label_3
_geom_angle
N4 Zn1 N2 164.7(2)
N4 Zn1 N3 89.12(17)
N2 Zn1 N3 88.75(17)
N4 Zn1 N1 88.75(18)
N2 Zn1 N1 89.80(17)
N3 Zn1 N1 166.48(19)
N4 Zn1 O4 95.4(2)
N2 Zn1 O4 99.8(2)
N3 Zn1 O4 94.23(19)
N1 Zn1 O4 99.27(18)
C48 O1 C47 117.5(5)
C51 O2 C50 121.4(6)
C45 N5 N6 111.4(5)
C45 N5 C2 128.9(5)
N6 N5 C2 119.6(5)
C57 O4 Zn1 122.1(6)
C57 O4 HM3 108(6)
Zn1 O4 HM3 124(5)
C20 N1 C3 108.2(4)
C20 N1 Zn1 125.0(4)
C3 N1 Zn1 126.5(4)
C8 N4 C5 106.3(5)
C8 N4 Zn1 126.2(4)
C5 N4 Zn1 126.3(4)
N7 N6 N5 105.8(5)
N6 N7 C46 109.8(5)
C1 C2 N5 122.1(5)
C1 C2 C3 109.1(5)
N5 C2 C3 128.8(5)
C10 C9 C8 125.6(5)
C10 C9 C27 117.4(5)
C8 C9 C27 117.0(5)
C15 C14 C13 124.8(5)
C15 C14 C33 117.3(5)
C13 C14 C33 117.9(5)
C18 C19 C20 125.2(5)
C18 C19 C39 117.4(5)
C20 C19 C39 117.4(5)
C32 C27 C28 119.3(6)
C32 C27 C9 119.9(6)
C28 C27 C9 120.8(6)
C18 N2 C15 106.7(5)
C18 N2 Zn1 126.9(4)
C15 N2 Zn1 126.4(4)
C39 C40 C41 120.9(6)
C39 C40 H40 119.5
C41 C40 H40 119.5
N2 C18 C19 125.7(5)
N2 C18 C17 109.1(5)
C19 C18 C17 125.2(5)
N7 C46 C45 108.1(5)
N7 C46 C47 121.7(5)
C45 C46 C47 130.2(6)
N4 C8 C9 125.5(5)
N4 C8 C7 109.4(5)
C9 C8 C7 125.0(5)
C10 N3 C13 107.0(4)
C10 N3 Zn1 125.4(4)
C13 N3 Zn1 126.2(4)
N2 C15 C14 126.3(5)
N2 C15 C16 109.2(5)
C14 C15 C16 124.4(5)
C40 C39 C44 118.6(6)
C40 C39 C19 121.3(5)
C44 C39 C19 120.1(5)
C12 C11 C10 107.6(5)
C12 C11 H11 126.2
C10 C11 H11 126.2
C16 C17 C18 107.4(6)
C16 C17 H17 126.3
C18 C17 H17 126.3
O1 C47 C46 106.4(5)
O1 C47 H47A 110.4
C46 C47 H47A 110.4
O1 C47 H47B 110.4
C46 C47 H47B 110.4
H47A C47 H47B 108.6
C42 C41 C40 120.0(6)
C42 C41 H41 120.0
C40 C41 H41 120.0
C22 C21 C26 118.2(5)
C22 C21 C4 121.0(5)
C26 C21 C4 120.8(5)
N3 C10 C9 126.0(5)
N3 C10 C11 109.1(5)
C9 C10 C11 124.9(5)
C55 C56 C48 118.5(7)
C55 C56 H56 120.7
C48 C56 H56 120.7
C17 C16 C15 107.5(5)
C17 C16 H16 126.2
C15 C16 H16 126.2
C3 C4 C5 125.4(5)
C3 C4 C21 118.6(5)
C5 C4 C21 116.0(5)
N1 C3 C4 125.2(5)
N1 C3 C2 107.0(5)
C4 C3 C2 127.8(5)
C11 C12 C13 107.3(5)
C11 C12 H12 126.4
C13 C12 H12 126.4
C6 C7 C8 107.6(5)
C6 C7 H7 126.2
C8 C7 H7 126.2
C2 C1 C20 106.7(5)
C2 C1 H1 126.7
C20 C1 H1 126.7
N1 C20 C19 126.8(5)
N1 C20 C1 109.1(5)
C19 C20 C1 124.1(5)
C21 C22 C23 120.5(6)
C21 C22 H22 119.8
C23 C22 H22 119.8
C43 C44 C39 121.2(6)
C43 C44 H44 119.4
C39 C44 H44 119.4
C38 C33 C34 119.1(6)
C38 C33 C14 123.4(7)
C34 C33 C14 117.5(6)
N3 C13 C14 125.6(5)
N3 C13 C12 109.1(5)
C14 C13 C12 125.3(5)
C7 C6 C5 107.2(5)
C7 C6 H6 126.4
C5 C6 H6 126.4
C25 C24 C23 120.5(6)
C25 C24 H24 119.8
C23 C24 H24 119.8
N4 C5 C4 125.6(5)
N4 C5 C6 109.6(5)
C4 C5 C6 124.8(5)
C24 C23 C22 119.8(6)
C24 C23 H23 120.1
C22 C23 H23 120.1
C25 C26 C21 120.1(6)
C25 C26 H26 120.0
C21 C26 H26 120.0
C27 C32 C31 120.7(7)
C27 C32 H32 119.6
C31 C32 H32 119.6
C50 C49 C48 119.1(6)
C50 C49 H49 120.4
C48 C49 H49 120.4
C43 C42 C41 120.0(6)
C43 C42 H42 120.0
C41 C42 H42 120.0
C27 C28 C29 119.3(7)
C27 C28 H28 120.3
C29 C28 H28 120.4
O1 C48 C49 114.9(5)
O1 C48 C56 124.3(6)
C49 C48 C56 120.8(6)
C56 C55 C54 121.2(6)
C56 C55 H55 119.4
C54 C55 H55 119.4
C29 C30 C31 119.8(6)
C29 C30 H30 120.1
C31 C30 H30 120.1
C24 C25 C26 121.0(6)
C24 C25 H25 119.5
C26 C25 H25 119.5
C30 C29 C28 121.1(7)
C30 C29 H29 119.5
C28 C29 H29 119.5
C35 C34 C33 119.3(8)
C35 C34 H34 120.3
C33 C34 H34 120.3
N5 C45 C46 104.9(5)
N5 C45 H45 127.6
C46 C45 H45 127.6
C30 C31 C32 119.8(7)
C30 C31 H31 120.1
C32 C31 H31 120.1
C42 C43 C44 119.4(6)
C42 C43 H43 120.3
C44 C43 H43 120.3
C36 C37 C38 118.8(8)
C36 C37 H37 120.6
C38 C37 H37 120.6
C50 C54 C55 117.8(6)
C50 C54 C53 117.8(7)
C55 C54 C53 124.4(7)
C49 C50 O2 116.6(6)
C49 C50 C54 122.5(6)
O2 C50 C54 120.9(5)
C33 C38 C37 121.0(8)
C33 C38 H38 119.5
C37 C38 H38 119.5
C35 C36 C37 121.0(8)
C35 C36 H36 119.5
C37 C36 H36 119.5
C36 C35 C34 120.8(9)
C36 C35 H35 119.6
C34 C35 H35 119.6
C53 C52 C51 122.3(6)
C53 C52 H52 118.8
C51 C52 H52 118.8
O3 C51 O2 115.9(8)
O3 C51 C52 126.4(7)
O2 C51 C52 117.7(7)
C52 C53 C54 119.8(8)
C52 C53 H53 120.1
C54 C53 H53 120.1
Cl3 C59 Cl1 112.3(5)
Cl3 C59 Cl2 111.6(5)
Cl1 C59 Cl2 109.6(5)
Cl3 C59 H59 107.7
Cl1 C59 H59 107.7
Cl2 C59 H59 107.7
Cl9 C60 Cl7 111.7(6)
Cl9 C60 Cl8 111.2(5)
Cl7 C60 Cl8 111.4(5)
Cl9 C60 H60 107.4
Cl7 C60 H60 107.4
Cl8 C60 H60 107.4
Cl6 C61 Cl5 110.0(7)
Cl6 C61 Cl4 109.3(8)
Cl5 C61 Cl4 111.6(7)
Cl6 C61 H61 108.6
Cl5 C61 H61 108.6
Cl4 C61 H61 108.6
HW1 O6 HW2 143(6)
O4 C57 H57A 109.5
O4 C57 H57B 109.5
H57A C57 H57B 109.5
O4 C57 H57C 109.5
H57A C57 H57C 109.5
H57B C57 H57C 109.5
C58 O5 HM2 107(2)
O7 C62 H62A 109.5
O7 C62 H62B 109.4
H62A C62 H62B 109.5
O7 C62 H62C 109.5
H62A C62 H62C 109.5
H62B C62 H62C 109.5
C62 O7 HM1 111(3)
O5 C58 H58A 109.5
O5 C58 H58B 109.5
H58A C58 H58B 109.5
O5 C58 H58C 109.5
H58A C58 H58C 109.5
H58B C58 H58C 109.5

loop_
_geom_bond_atom_site_label_1
_geom_bond_atom_site_label_2
_geom_bond_distance
Zn1 N4 2.051(5)
Zn1 N2 2.060(5)
Zn1 N3 2.076(4)
Zn1 N1 2.081(4)
Zn1 O4 2.123(5)
Cl8 C60 1.759(9)
Cl2 C59 1.759(10)
Cl1 C59 1.742(9)
Cl3 C59 1.733(9)
Cl7 C60 1.726(10)
Cl9 C60 1.709(9)
Cl4 C61 1.755(15)
Cl6 C61 1.707(11)
O1 C48 1.364(7)
O1 C47 1.441(7)
Cl5 C61 1.728(13)
O2 C51 1.379(8)
O2 C50 1.380(8)
N5 C45 1.338(7)
N5 N6 1.354(7)
N5 C2 1.434(7)
O4 C57 1.368(11)
O4 HM3 0.76(7)
N1 C20 1.371(7)
N1 C3 1.372(7)
N4 C8 1.372(7)
N4 C5 1.382(7)
N6 N7 1.318(7)
N7 C46 1.353(8)
C2 C1 1.333(8)
C2 C3 1.452(7)
C9 C10 1.387(8)
C9 C8 1.413(8)
C9 C27 1.504(8)
C14 C15 1.399(8)
C14 C13 1.403(8)
C14 C33 1.501(8)
C19 C18 1.403(8)
C19 C20 1.410(8)
C19 C39 1.510(8)
C27 C32 1.379(9)
C27 C28 1.384(9)
O3 C51 1.213(10)
N2 C18 1.372(7)
N2 C15 1.377(7)
C40 C39 1.369(9)
C40 C41 1.390(9)
C40 H40 0.9500
C18 C17 1.448(8)
C46 C45 1.368(8)
C46 C47 1.491(8)
C8 C7 1.440(8)
N3 C10 1.363(7)
N3 C13 1.368(7)
C15 C16 1.441(9)
C39 C44 1.390(9)
C11 C12 1.328(9)
C11 C10 1.449(7)
C11 H11 0.9500
C17 C16 1.339(9)
C17 H17 0.9500
C47 H47A 0.9900
C47 H47B 0.9900
C41 C42 1.384(10)
C41 H41 0.9500
C21 C22 1.385(9)
C21 C26 1.418(9)
C21 C4 1.495(8)
C56 C55 1.393(9)
C56 C48 1.401(9)
C56 H56 0.9500
C16 H16 0.9500
C4 C3 1.399(8)
C4 C5 1.413(8)
C12 C13 1.451(8)
C12 H12 0.9500
C7 C6 1.344(8)
C7 H7 0.9500
C1 C20 1.441(7)
C1 H1 0.9500
C22 C23 1.404(8)
C22 H22 0.9500
C44 C43 1.390(9)
C44 H44 0.9500
C33 C38 1.347(10)
C33 C34 1.418(11)
C6 C5 1.435(8)
C6 H6 0.9500
C24 C25 1.356(10)
C24 C23 1.381(10)
C24 H24 0.9500
C23 H23 0.9500
C26 C25 1.382(9)
C26 H26 0.9500
C32 C31 1.385(9)
C32 H32 0.9500
C49 C50 1.365(8)
C49 C48 1.385(9)
C49 H49 0.9500
C42 C43 1.374(10)
C42 H42 0.9500
C28 C29 1.396(9)
C28 H28 0.9500
C55 C54 1.398(10)
C55 H55 0.9500
C30 C29 1.357(11)
C30 C31 1.379(11)
C30 H30 0.9500
C25 H25 0.9500
C29 H29 0.9500
C34 C35 1.382(10)
C34 H34 0.9500
C45 H45 0.9500
C31 H31 0.9500
C43 H43 0.9500
C37 C36 1.380(13)
C37 C38 1.407(11)
C37 H37 0.9500
C54 C50 1.390(10)
C54 C53 1.438(9)
C38 H38 0.9500
C36 C35 1.344(13)
C36 H36 0.9500
C35 H35 0.9500
C52 C53 1.344(12)
C52 C51 1.410(13)
C52 H52 0.9500
C53 H53 0.9500
C59 H59 1.0000
C60 H60 1.0000
C61 H61 1.0000
O6 HW1 0.94(5)
O6 HW2 0.82(5)
C57 H57A 0.9800
C57 H57B 0.9800
C57 H57C 0.9800
O5 C58 1.377(18)
O5 HM2 1.34(5)
C62 O7 1.05(2)
C62 H62A 0.9800
C62 H62B 0.9800
C62 H62C 0.9800
O7 HM1 1.05(5)
C58 H58A 0.9800
C58 H58B 0.9800
C58 H58C 0.9800

loop_
_geom_torsion_atom_site_label_1
_geom_torsion_atom_site_label_2
_geom_torsion_atom_site_label_3
_geom_torsion_atom_site_label_4
_geom_torsion
N4 Zn1 O4 C57 122.7(9)
N2 Zn1 O4 C57 -56.2(9)
N3 Zn1 O4 C57 33.2(9)
N1 Zn1 O4 C57 -147.6(9)
N4 Zn1 N1 C20 -173.3(5)
N2 Zn1 N1 C20 -8.5(5)
N3 Zn1 N1 C20 -92.3(9)
O4 Zn1 N1 C20 91.4(5)
N4 Zn1 N1 C3 14.4(5)
N2 Zn1 N1 C3 179.2(5)
N3 Zn1 N1 C3 95.4(8)
O4 Zn1 N1 C3 -80.9(5)
N2 Zn1 N4 C8 94.8(8)
N3 Zn1 N4 C8 12.8(5)
N1 Zn1 N4 C8 179.5(5)
O4 Zn1 N4 C8 -81.3(5)
N2 Zn1 N4 C5 -99.5(8)
N3 Zn1 N4 C5 178.5(5)
N1 Zn1 N4 C5 -14.9(5)
O4 Zn1 N4 C5 84.3(5)
C45 N5 N6 N7 0.0(6)
C2 N5 N6 N7 179.2(5)
N5 N6 N7 C46 -0.4(6)
C45 N5 C2 C1 108.9(7)
N6 N5 C2 C1 -70.3(8)
C45 N5 C2 C3 -72.1(9)
N6 N5 C2 C3 108.7(7)
C10 C9 C27 C32 75.5(7)
C8 C9 C27 C32 -104.3(7)
C10 C9 C27 C28 -103.9(7)
C8 C9 C27 C28 76.2(7)
N4 Zn1 N2 C18 88.4(8)
N3 Zn1 N2 C18 170.4(5)
N1 Zn1 N2 C18 3.9(5)
O4 Zn1 N2 C18 -95.5(5)
N4 Zn1 N2 C15 -90.4(8)
N3 Zn1 N2 C15 -8.3(5)
N1 Zn1 N2 C15 -174.9(5)
O4 Zn1 N2 C15 85.7(5)
C15 N2 C18 C19 179.8(6)
Zn1 N2 C18 C19 0.9(9)
C15 N2 C18 C17 -0.3(7)
Zn1 N2 C18 C17 -179.2(4)
C20 C19 C18 N2 -3.2(10)
C39 C19 C18 N2 179.5(6)
C20 C19 C18 C17 176.9(6)
C39 C19 C18 C17 -0.4(10)
N6 N7 C46 C45 0.7(7)
N6 N7 C46 C47 179.0(5)
C5 N4 C8 C9 -174.8(6)
Zn1 N4 C8 C9 -6.8(9)
C5 N4 C8 C7 1.5(7)
Zn1 N4 C8 C7 169.5(4)
C10 C9 C8 N4 -2.1(10)
C27 C9 C8 N4 177.7(5)
C10 C9 C8 C7 -177.8(6)
C27 C9 C8 C7 2.0(9)
N4 Zn1 N3 C10 -16.1(5)
N2 Zn1 N3 C10 179.0(5)
N1 Zn1 N3 C10 -97.1(9)
O4 Zn1 N3 C10 79.3(5)
N4 Zn1 N3 C13 179.6(5)
N2 Zn1 N3 C13 14.7(5)
N1 Zn1 N3 C13 98.6(9)
O4 Zn1 N3 C13 -85.0(5)
C18 N2 C15 C14 -179.0(6)
Zn1 N2 C15 C14 0.0(10)
C18 N2 C15 C16 0.3(7)
Zn1 N2 C15 C16 179.2(4)
C13 C14 C15 N2 6.9(11)
C33 C14 C15 N2 -172.0(6)
C13 C14 C15 C16 -172.3(7)
C33 C14 C15 C16 8.8(10)
C41 C40 C39 C44 -0.1(9)
C41 C40 C39 C19 -179.8(6)
C18 C19 C39 C40 -66.8(8)
C20 C19 C39 C40 115.6(6)
C18 C19 C39 C44 113.6(7)
C20 C19 C39 C44 -64.0(8)
N2 C18 C17 C16 0.2(8)
C19 C18 C17 C16 -179.9(6)
C48 O1 C47 C46 -168.8(5)
N7 C46 C47 O1 78.5(7)
C45 C46 C47 O1 -103.5(7)
C39 C40 C41 C42 0.2(9)
C13 N3 C10 C9 -179.4(6)
Zn1 N3 C10 C9 13.8(9)
C13 N3 C10 C11 0.2(7)
Zn1 N3 C10 C11 -166.6(4)
C8 C9 C10 N3 -1.8(10)
C27 C9 C10 N3 178.4(6)
C8 C9 C10 C11 178.7(6)
C27 C9 C10 C11 -1.1(9)
C12 C11 C10 N3 -0.9(7)
C12 C11 C10 C9 178.6(6)
C18 C17 C16 C15 0.0(8)
N2 C15 C16 C17 -0.2(8)
C14 C15 C16 C17 179.1(7)
C22 C21 C4 C3 -68.4(7)
C26 C21 C4 C3 112.0(6)
C22 C21 C4 C5 111.4(6)
C26 C21 C4 C5 -68.2(7)
C20 N1 C3 C4 177.8(5)
Zn1 N1 C3 C4 -8.9(8)
C20 N1 C3 C2 -0.3(6)
Zn1 N1 C3 C2 173.1(4)
C5 C4 C3 N1 -2.4(9)
C21 C4 C3 N1 177.3(5)
C5 C4 C3 C2 175.2(6)
C21 C4 C3 C2 -5.0(9)
C1 C2 C3 N1 -0.4(7)
N5 C2 C3 N1 -179.5(5)
C1 C2 C3 C4 -178.4(6)
N5 C2 C3 C4 2.5(10)
C10 C11 C12 C13 1.2(7)
N4 C8 C7 C6 -1.4(7)
C9 C8 C7 C6 174.9(6)
N5 C2 C1 C20 -180.0(5)
C3 C2 C1 C20 0.8(7)
C3 N1 C20 C19 -177.1(6)
Zn1 N1 C20 C19 9.4(8)
C3 N1 C20 C1 0.8(6)
Zn1 N1 C20 C1 -172.7(4)
C18 C19 C20 N1 -2.5(10)
C39 C19 C20 N1 174.9(5)
C18 C19 C20 C1 179.9(6)
C39 C19 C20 C1 -2.7(9)
C2 C1 C20 N1 -1.0(7)
C2 C1 C20 C19 176.9(6)
C26 C21 C22 C23 -2.1(8)
C4 C21 C22 C23 178.3(5)
C40 C39 C44 C43 -0.7(9)
C19 C39 C44 C43 179.0(6)
C15 C14 C33 C38 -112.7(8)
C13 C14 C33 C38 68.3(9)
C15 C14 C33 C34 67.3(8)
C13 C14 C33 C34 -111.7(7)
C10 N3 C13 C14 179.7(6)
Zn1 N3 C13 C14 -13.6(9)
C10 N3 C13 C12 0.6(7)
Zn1 N3 C13 C12 167.3(4)
C15 C14 C13 N3 0.5(11)
C33 C14 C13 N3 179.4(6)
C15 C14 C13 C12 179.5(6)
C33 C14 C13 C12 -1.6(10)
C11 C12 C13 N3 -1.2(7)
C11 C12 C13 C14 179.7(6)
C8 C7 C6 C5 0.7(8)
C8 N4 C5 C4 178.2(6)
Zn1 N4 C5 C4 10.2(8)
C8 N4 C5 C6 -1.1(7)
Zn1 N4 C5 C6 -169.1(4)
C3 C4 C5 N4 1.8(10)
C21 C4 C5 N4 -177.9(5)
C3 C4 C5 C6 -179.0(6)
C21 C4 C5 C6 1.2(9)
C7 C6 C5 N4 0.2(7)
C7 C6 C5 C4 -179.0(6)
C25 C24 C23 C22 1.1(9)
C21 C22 C23 C24 0.4(9)
C22 C21 C26 C25 2.3(8)
C4 C21 C26 C25 -178.1(5)
C28 C27 C32 C31 -0.1(9)
C9 C27 C32 C31 -179.6(6)
C40 C41 C42 C43 0.4(10)
C32 C27 C28 C29 0.3(9)
C9 C27 C28 C29 179.8(6)
C47 O1 C48 C49 169.9(6)
C47 O1 C48 C56 -9.1(9)
C50 C49 C48 O1 -178.8(6)
C50 C49 C48 C56 0.3(10)
C55 C56 C48 O1 179.5(6)
C55 C56 C48 C49 0.5(10)
C48 C56 C55 C54 -1.2(10)
C23 C24 C25 C26 -0.9(10)
C21 C26 C25 C24 -0.9(9)
C31 C30 C29 C28 -1.8(11)
C27 C28 C29 C30 0.6(11)
C38 C33 C34 C35 -0.5(11)
C14 C33 C34 C35 179.5(7)
N6 N5 C45 C46 0.4(6)
C2 N5 C45 C46 -178.7(5)
N7 C46 C45 N5 -0.7(6)
C47 C46 C45 N5 -178.8(6)
C29 C30 C31 C32 2.0(10)
C27 C32 C31 C30 -1.1(10)
C41 C42 C43 C44 -1.2(10)
C39 C44 C43 C42 1.3(10)
C56 C55 C54 C50 1.1(10)
C56 C55 C54 C53 -179.1(7)
C48 C49 C50 O2 177.8(6)
C48 C49 C50 C54 -0.4(10)
C51 O2 C50 C49 -177.6(6)
C51 O2 C50 C54 0.7(10)
C55 C54 C50 C49 -0.3(10)
C53 C54 C50 C49 179.9(7)
C55 C54 C50 O2 -178.5(6)
C53 C54 C50 O2 1.7(10)
C34 C33 C38 C37 -0.5(11)
C14 C33 C38 C37 179.5(6)
C36 C37 C38 C33 1.5(11)
C38 C37 C36 C35 -1.5(12)
C37 C36 C35 C34 0.6(12)
C33 C34 C35 C36 0.5(12)
C50 O2 C51 O3 177.3(7)
C50 O2 C51 C52 -2.5(10)
C53 C52 C51 O3 -177.8(8)
C53 C52 C51 O2 2.0(12)
C51 C52 C53 C54 0.4(12)
C50 C54 C53 C52 -2.2(11)
C55 C54 C53 C52 178.0(7)
